data_4066035
loop_
_publ_author_name
'Hegele, Peter'
'Santhamma, Bindu'
'Schnakenburg, Gregor'
'Fr\"ohlich, Roland'
'Kataeva, Olga'
'Nieger, Martin'
'Kotsis, Konstantinos'
'Neese, Frank'
'D\"otz, Karl Heinz'

_publ_section_title
;
 Hydroquinoid Chromium Complexes Bearing an Acyclic Conjugated Bridge:
 Chromium-Templated Synthesis, Molecular Structure, and Haptotropic Metal
 Migration
;
_journal_issue 23
_journal_name_full Organometallics
_journal_page_first 6172
_journal_paper_doi 10.1021/om100257x
_journal_volume 29
_journal_year 2010
_chemical_formula_moiety 'C21 H14 Cr O6'
_chemical_formula_sum 'C21 H14 Cr O6'
_chemical_formula_weight 414.32
_chemical_name_systematic
; 
 ? 
;
_space_group_IT_number 19
_symmetry_cell_setting orthorhombic
_symmetry_space_group_name_Hall 'P 2ac 2ab'
_symmetry_space_group_name_H-M 'P 21 21 21'
_atom_sites_solution_hydrogens geom
_atom_sites_solution_primary direct
_atom_sites_solution_secondary difmap
_audit_creation_method SHELXL-97
_cell_angle_alpha 90.00
_cell_angle_beta 90.00
_cell_angle_gamma 90.00
_cell_formula_units_Z 8
_cell_length_a 7.3508(13)
_cell_length_b 11.578(5)
_cell_length_c 44.049(8)
_cell_measurement_reflns_used 9764
_cell_measurement_temperature 123(2)
_cell_measurement_theta_max 28.49
_cell_measurement_theta_min 2.25
_cell_volume 3748.9(19)
_computing_cell_refinement 'STOE X-AREA'
_computing_data_collection 'STOE X-AREA'
_computing_data_reduction 'STOE X-RED'
_computing_molecular_graphics 'DIAMOND (Brandenburg, 1999)'
_computing_publication_material 'SHELXL97 (Sheldrick, 1997)'
_computing_structure_refinement 'SHELXL-97 (Sheldrick, 1997)'
_computing_structure_solution 'SHELXS-97 (Sheldrick, 1990)'
_diffrn_ambient_temperature 123(2)
_diffrn_detector 'image plate (34 cm diameter)'
_diffrn_detector_area_resol_mean 6.67
_diffrn_detector_type STOE
_diffrn_measured_fraction_theta_full 0.982
_diffrn_measured_fraction_theta_max 0.982
_diffrn_measurement_details ' 133 frames, detector distance = 150 mm'
_diffrn_measurement_device '2-circle goniometer'
_diffrn_measurement_device_type 'STOE IPDS 2T'
_diffrn_measurement_method 'rotation method'
_diffrn_radiation_collimation '0.5 mm diameter, monocapillary'
_diffrn_radiation_monochromator 'plane graphite'
_diffrn_radiation_polarisn_norm 0
_diffrn_radiation_type 'Mo K\a'
_diffrn_radiation_wavelength 0.71073
_diffrn_reflns_av_R_equivalents 0.2056
_diffrn_reflns_av_sigmaI/netI 0.2714
_diffrn_reflns_limit_h_max 9
_diffrn_reflns_limit_h_min -9
_diffrn_reflns_limit_k_max 15
_diffrn_reflns_limit_k_min -15
_diffrn_reflns_limit_l_max 58
_diffrn_reflns_limit_l_min -58
_diffrn_reflns_number 22481
_diffrn_reflns_theta_full 28.00
_diffrn_reflns_theta_max 28.00
_diffrn_reflns_theta_min 1.85
_diffrn_source 'sealed X-ray tube, 12 x 0.4 mm long-fine focus'
_diffrn_source_current 45
_diffrn_source_power 2.25
_diffrn_source_voltage 50
_exptl_absorpt_coefficient_mu 0.646
_exptl_absorpt_correction_T_max 0.9791
_exptl_absorpt_correction_T_min 0.7934
_exptl_absorpt_correction_type multi-scan
_exptl_absorpt_process_details
;
R.H. Blessing, Acta Cryst. (1995), A51, 33-38
;
_exptl_crystal_colour red
_exptl_crystal_density_diffrn 1.468
_exptl_crystal_density_method 'not measured'
_exptl_crystal_description Needle
_exptl_crystal_F_000 1696
_exptl_crystal_size_max 0.50
_exptl_crystal_size_mid 0.14
_exptl_crystal_size_min 0.03
_refine_diff_density_max 0.650
_refine_diff_density_min -1.287
_refine_diff_density_rms 0.094
_refine_ls_abs_structure_details 'Flack H D (1983), Acta Cryst. A39, 876-881'
_refine_ls_abs_structure_Flack -0.01(3)
_refine_ls_extinction_method none
_refine_ls_goodness_of_fit_ref 0.759
_refine_ls_hydrogen_treatment constr
_refine_ls_matrix_type full
_refine_ls_number_parameters 505
_refine_ls_number_reflns 8556
_refine_ls_number_restraints 1
_refine_ls_restrained_S_all 0.759
_refine_ls_R_factor_all 0.1445
_refine_ls_R_factor_gt 0.0658
_refine_ls_shift/su_max 0.006
_refine_ls_shift/su_mean 0.001
_refine_ls_structure_factor_coef Fsqd
_refine_ls_weighting_details 'calc w=1/[\s^2^(Fo^2^)+(0.0332P)^2^+0.0000P] where P=(Fo^2^+2Fc^2^)/3'
_refine_ls_weighting_scheme calc
_refine_ls_wR_factor_gt 0.1340
_refine_ls_wR_factor_ref 0.1536
_reflns_number_gt 3557
_reflns_number_total 8556
_reflns_threshold_expression >2sigma(I)
_cod_data_source_file om100257x_si_002.cif
_cod_data_source_block Greg327c
_cod_depositor_comments
;
The following automatic conversions were performed:

'_symmetry_cell_setting' value 'Orthorhombic' changed to
'orthorhombic' according to
/home/saulius/struct/CIF-dictionaries/cif_core.dic dictionary named
'cif_core.dic' version 2.4.1 from
2010-06-29.

'_exptl_absorpt_correction_type' value 'Multi-Scan'
changed to 'multi-scan' according to
/home/saulius/struct/CIF-dictionaries/cif_core.dic dictionary named
'cif_core.dic' version 2.4.1 from 2010-06-29.

Automatic conversion script
Id: cif_fix_values 1715 2011-07-08 13:25:40Z adriana 
;
_cod_database_code 4066035

loop_
_symmetry_equiv_pos_as_xyz
'x, y, z'
'-x+1/2, -y, z+1/2'
'x+1/2, -y+1/2, -z'
'-x, y+1/2, -z+1/2'

loop_
_atom_site_label
_atom_site_type_symbol
_atom_site_fract_x
_atom_site_fract_y
_atom_site_fract_z
_atom_site_U_iso_or_equiv
_atom_site_adp_type
_atom_site_occupancy
_atom_site_symmetry_multiplicity
_atom_site_calc_flag
_atom_site_refinement_flags
C1 C 1.3225(8) 0.9867(6) 0.88846(15) 0.0279(15) Uani 1 1 d .
C2 C 1.2339(8) 0.9155(6) 0.90900(14) 0.0276(15) Uani 1 1 d .
H2A H 1.1785 0.8488 0.9018 0.033 Uiso 1 1 calc R
C3 C 1.2241(9) 0.9388(6) 0.93946(17) 0.0322(17) Uani 1 1 d .
H3A H 1.1689 0.8859 0.9524 0.039 Uiso 1 1 calc R
C4 C 1.2960(9) 1.0410(6) 0.95126(16) 0.0297(17) Uani 1 1 d .
C5 C 1.2792(8) 1.0629(6) 0.98375(16) 0.0312(17) Uani 1 1 d .
H5A H 1.2237 1.0053 0.9952 0.037 Uiso 1 1 calc R
C6 C 1.3349(9) 1.1569(6) 0.99898(16) 0.0350(17) Uani 1 1 d .
H6A H 1.3920 1.2139 0.9876 0.042 Uiso 1 1 calc R
C7 C 1.3159(8) 1.1799(6) 1.03174(15) 0.0278(16) Uani 1 1 d .
C8 C 1.2157(9) 1.1095(6) 1.05154(15) 0.0328(17) Uani 1 1 d .
H8A H 1.1556 1.0453 1.0438 0.039 Uiso 1 1 calc R
C9 C 1.2040(9) 1.1326(6) 1.08182(16) 0.0340(17) Uani 1 1 d .
H9A H 1.1399 1.0834 1.0946 0.041 Uiso 1 1 calc R
C10 C 1.2894(9) 1.2310(6) 1.09333(16) 0.0342(17) Uani 1 1 d .
H10A H 1.2815 1.2482 1.1139 0.041 Uiso 1 1 calc R
C2' C 1.3970(8) 1.0907(6) 0.90082(15) 0.0300(16) Uani 1 1 d .
H2B H 1.4570 1.1420 0.8880 0.036 Uiso 1 1 calc R
C3' C 1.3822(8) 1.1168(6) 0.93108(15) 0.0319(17) Uani 1 1 d .
H3B H 1.4301 1.1859 0.9383 0.038 Uiso 1 1 calc R
C8' C 1.3981(8) 1.2791(6) 1.04408(16) 0.0327(17) Uani 1 1 d .
H8B H 1.4618 1.3292 1.0314 0.039 Uiso 1 1 calc R
C9' C 1.3856(9) 1.3026(6) 1.07411(19) 0.0390(19) Uani 1 1 d .
H9B H 1.4426 1.3679 1.0819 0.047 Uiso 1 1 calc R
C11 C 1.3340(9) 0.9580(6) 0.85574(15) 0.0299(17) Uani 1 1 d .
C12 C 1.1591(9) 0.8354(7) 0.82176(17) 0.045(2) Uani 1 1 d .
H12C H 1.0505 0.7898 0.8234 0.067 Uiso 1 1 calc R
H12B H 1.2594 0.7865 0.8163 0.067 Uiso 1 1 calc R
H12A H 1.1429 0.8935 0.8065 0.067 Uiso 1 1 calc R
C13 C 1.6034(8) 0.8456(8) 0.82081(17) 0.040(2) Uani 1 1 d .
C14 C 1.3886(10) 1.0187(6) 0.79237(17) 0.0376(18) Uani 1 1 d .
C15 C 1.5212(10) 1.1675(7) 0.83203(15) 0.0412(19) Uani 1 1 d .
C16 C 1.7167(9) 0.9964(6) 0.85854(15) 0.0278(15) Uani 1 1 d .
C17 C 1.7413(9) 1.0342(6) 0.80017(17) 0.0329(17) Uani 1 1 d .
C18 C 2.2695(8) 1.4989(6) 0.86270(15) 0.0314(15) Uani 1 1 d .
C19 C 2.1901(8) 1.4249(6) 0.88366(15) 0.0321(17) Uani 1 1 d .
H19B H 2.1287 1.3606 0.8762 0.039 Uiso 1 1 calc R
C20 C 2.1957(9) 1.4394(6) 0.91415(15) 0.0328(17) Uani 1 1 d .
H20B H 2.1412 1.3853 0.9268 0.039 Uiso 1 1 calc R
C21 C 2.2835(9) 1.5358(6) 0.92667(16) 0.0304(17) Uani 1 1 d .
C22 C 2.2774(9) 1.5536(6) 0.95966(15) 0.0309(17) Uani 1 1 d .
H22A H 2.2183 1.4970 0.9709 0.037 Uiso 1 1 calc R
C23 C 2.3471(8) 1.6420(6) 0.97538(15) 0.0318(17) Uani 1 1 d .
H23A H 2.4150 1.6954 0.9644 0.038 Uiso 1 1 calc R
C24 C 2.3282(8) 1.6639(6) 1.00807(15) 0.0261(15) Uani 1 1 d .
C25 C 2.2474(8) 1.5855(7) 1.02777(15) 0.0348(17) Uani 1 1 d .
H25B H 2.2079 1.5145 1.0204 0.042 Uiso 1 1 calc R
C26 C 2.2253(9) 1.6118(7) 1.05805(17) 0.0387(19) Uani 1 1 d .
H26B H 2.1701 1.5590 1.0710 0.046 Uiso 1 1 calc R
C27 C 2.2859(9) 1.7179(7) 1.06921(17) 0.0399(19) Uani 1 1 d .
H27A H 2.2740 1.7355 1.0897 0.048 Uiso 1 1 calc R
C19' C 2.3624(8) 1.5945(6) 0.87592(15) 0.0299(15) Uani 1 1 d .
H19A H 2.4224 1.6465 0.8633 0.036 Uiso 1 1 calc R
C20' C 2.3659(9) 1.6122(6) 0.90652(15) 0.0296(16) Uani 1 1 d .
H20A H 2.4250 1.6771 0.9141 0.036 Uiso 1 1 calc R
C25' C 2.3863(8) 1.7716(6) 1.01968(15) 0.0293(16) Uani 1 1 d .
H25A H 2.4400 1.8255 1.0069 0.035 Uiso 1 1 calc R
C26' C 2.3634(9) 1.7961(6) 1.04963(16) 0.0318(17) Uani 1 1 d .
H26A H 2.4010 1.8674 1.0570 0.038 Uiso 1 1 calc R
C28 C 2.2615(9) 1.4843(6) 0.82937(15) 0.0308(16) Uani 1 1 d .
C29 C 2.4514(10) 1.5416(6) 0.78667(14) 0.0407(18) Uani 1 1 d .
H29C H 2.5633 1.5831 0.7840 0.061 Uiso 1 1 calc R
H29B H 2.3556 1.5806 0.7760 0.061 Uiso 1 1 calc R
H29A H 2.4647 1.4648 0.7788 0.061 Uiso 1 1 calc R
C30 C 1.8866(9) 1.4657(6) 0.83498(19) 0.0380(19) Uani 1 1 d .
C31 C 2.0665(9) 1.2653(6) 0.82526(17) 0.0390(17) Uani 1 1 d U
C32 C 2.1988(10) 1.3480(7) 0.77398(19) 0.039(2) Uani 1 1 d .
C33 C 2.0189(9) 1.5546(7) 0.78504(15) 0.0367(18) Uani 1 1 d .
C34 C 1.8505(10) 1.3460(6) 0.78333(19) 0.041(2) Uani 1 1 d .
Cr1 Cr 1.54479(14) 1.00306(10) 0.82644(2) 0.0292(2) Uani 1 1 d .
Cr2 Cr 2.04844(15) 1.40966(9) 0.80534(2) 0.0313(3) Uani 1 1 d .
O1 O 1.1961(6) 0.8899(4) 0.85058(10) 0.0361(12) Uani 1 1 d .
O2 O 1.6544(7) 0.7513(5) 0.81810(13) 0.0561(16) Uani 1 1 d .
O3 O 1.2991(7) 1.0333(5) 0.77103(12) 0.0512(15) Uani 1 1 d .
O4 O 1.5179(7) 1.2651(4) 0.83483(11) 0.0460(14) Uani 1 1 d .
O5 O 1.8278(6) 0.9927(5) 0.87637(11) 0.0414(12) Uani 1 1 d .
O6 O 1.8600(7) 1.0469(4) 0.78377(12) 0.0471(14) Uani 1 1 d .
O7 O 2.4075(6) 1.5358(4) 0.81836(10) 0.0372(13) Uani 1 1 d .
O8 O 1.7855(7) 1.5012(6) 0.85308(13) 0.0585(15) Uani 1 1 d .
O9 O 2.0711(7) 1.1773(4) 0.83767(12) 0.0504(14) Uani 1 1 d U
O10 O 2.2788(8) 1.3078(5) 0.75417(13) 0.0562(16) Uani 1 1 d .
O11 O 1.9905(7) 1.6447(4) 0.77452(11) 0.0459(14) Uani 1 1 d .
O12 O 1.7331(7) 1.3086(5) 0.76948(13) 0.0518(15) Uani 1 1 d .

loop_
_atom_site_aniso_label
_atom_site_aniso_U_11
_atom_site_aniso_U_22
_atom_site_aniso_U_33
_atom_site_aniso_U_23
_atom_site_aniso_U_13
_atom_site_aniso_U_12
C1 0.019(3) 0.025(4) 0.039(4) -0.001(3) -0.005(3) 0.001(3)
C2 0.026(3) 0.032(4) 0.025(4) 0.006(3) 0.000(3) -0.001(3)
C3 0.030(4) 0.018(4) 0.049(5) 0.003(3) -0.002(3) 0.001(3)
C4 0.024(3) 0.033(4) 0.033(4) -0.002(3) 0.000(3) 0.001(3)
C5 0.029(4) 0.025(4) 0.040(4) 0.005(3) 0.000(3) -0.001(3)
C6 0.034(4) 0.036(5) 0.035(4) 0.000(4) -0.002(3) -0.001(3)
C7 0.023(3) 0.036(4) 0.025(4) -0.003(3) -0.002(3) 0.002(3)
C8 0.027(3) 0.034(5) 0.038(5) 0.001(3) -0.002(3) 0.002(3)
C9 0.038(4) 0.031(4) 0.033(4) 0.008(3) 0.001(3) -0.003(3)
C10 0.036(4) 0.040(5) 0.026(4) -0.003(3) 0.007(3) 0.015(3)
C2' 0.027(3) 0.028(4) 0.034(4) 0.003(3) 0.000(3) 0.000(3)
C3' 0.037(4) 0.032(4) 0.027(4) -0.003(3) 0.001(3) -0.003(3)
C8' 0.033(4) 0.035(5) 0.030(4) 0.000(3) 0.010(3) -0.002(3)
C9' 0.027(4) 0.032(4) 0.058(5) -0.001(4) -0.002(4) 0.002(3)
C11 0.035(4) 0.023(4) 0.032(4) 0.005(3) -0.009(3) -0.001(3)
C12 0.037(4) 0.052(6) 0.044(5) 0.000(4) -0.013(4) -0.013(4)
C13 0.022(3) 0.064(6) 0.032(4) -0.004(4) 0.016(3) 0.000(4)
C14 0.051(5) 0.027(4) 0.035(4) -0.002(3) 0.013(4) 0.004(3)
C15 0.042(4) 0.058(6) 0.024(4) 0.000(4) 0.007(3) -0.003(4)
C16 0.030(4) 0.020(4) 0.033(4) -0.004(3) 0.009(3) -0.003(3)
C17 0.032(4) 0.032(4) 0.035(4) -0.003(3) -0.004(4) 0.005(3)
C18 0.028(3) 0.022(4) 0.044(4) -0.003(4) 0.001(3) -0.001(3)
C19 0.028(4) 0.036(4) 0.032(4) -0.009(3) -0.003(3) -0.015(3)
C20 0.036(4) 0.033(5) 0.029(4) 0.009(3) -0.002(3) -0.006(3)
C21 0.026(4) 0.030(4) 0.035(4) 0.000(3) -0.003(3) 0.006(3)
C22 0.031(4) 0.031(4) 0.030(4) -0.001(3) -0.002(3) -0.005(3)
C23 0.024(4) 0.040(5) 0.032(4) 0.008(3) 0.001(3) 0.000(3)
C24 0.022(3) 0.026(4) 0.031(4) 0.001(3) -0.007(3) -0.001(3)
C25 0.031(4) 0.035(4) 0.038(4) 0.010(4) -0.013(3) -0.003(3)
C26 0.035(4) 0.042(5) 0.039(5) 0.012(4) -0.004(4) -0.009(4)
C27 0.037(4) 0.053(6) 0.029(4) -0.002(4) -0.002(4) 0.007(4)
C19' 0.026(3) 0.024(4) 0.040(4) 0.003(3) 0.002(3) 0.000(3)
C20' 0.035(4) 0.024(4) 0.029(4) -0.003(3) -0.003(3) 0.000(3)
C25' 0.029(3) 0.027(4) 0.032(4) 0.003(3) -0.003(3) -0.002(3)
C26' 0.027(3) 0.035(5) 0.033(4) 0.000(3) 0.002(3) 0.001(3)
C28 0.035(4) 0.025(4) 0.032(4) 0.007(3) 0.013(3) 0.013(3)
C29 0.039(4) 0.049(5) 0.035(4) -0.011(3) 0.021(4) -0.015(4)
C30 0.025(4) 0.031(4) 0.058(6) 0.005(4) -0.007(4) 0.002(3)
C31 0.032(4) 0.035(4) 0.049(5) -0.002(3) 0.016(4) -0.006(4)
C32 0.036(4) 0.034(5) 0.048(5) 0.008(4) -0.017(4) -0.020(4)
C33 0.038(4) 0.045(5) 0.026(4) -0.015(3) 0.000(3) 0.001(3)
C34 0.033(4) 0.031(5) 0.058(5) -0.002(4) 0.000(4) 0.000(4)
Cr1 0.0313(5) 0.0276(6) 0.0288(6) -0.0021(5) 0.0001(5) 0.0003(6)
Cr2 0.0305(5) 0.0298(6) 0.0337(6) 0.0006(5) -0.0037(6) -0.0008(6)
O1 0.033(3) 0.042(3) 0.033(3) -0.007(2) -0.004(2) -0.006(2)
O2 0.063(3) 0.026(3) 0.080(5) -0.012(3) 0.009(3) 0.005(3)
O3 0.056(3) 0.058(4) 0.039(3) 0.004(3) -0.015(3) -0.004(3)
O4 0.064(4) 0.020(3) 0.054(3) -0.005(2) 0.000(3) 0.005(3)
O5 0.036(3) 0.047(3) 0.040(3) -0.002(3) -0.012(2) -0.001(3)
O6 0.052(3) 0.034(3) 0.056(4) 0.000(3) 0.024(3) -0.002(2)
O7 0.036(3) 0.039(3) 0.037(3) -0.011(2) -0.003(2) -0.007(2)
O8 0.043(3) 0.069(4) 0.063(4) 0.013(4) 0.008(3) 0.021(3)
O9 0.058(3) 0.030(3) 0.063(4) 0.001(2) -0.005(3) 0.000(3)
O10 0.061(4) 0.047(4) 0.061(4) -0.024(3) 0.022(3) -0.015(3)
O11 0.065(4) 0.033(3) 0.040(3) 0.005(2) 0.000(3) 0.010(3)
O12 0.045(3) 0.044(3) 0.067(4) 0.001(3) -0.014(3) -0.008(3)

loop_
_atom_type_symbol
_atom_type_description
_atom_type_scat_dispersion_real
_atom_type_scat_dispersion_imag
_atom_type_scat_source
C C 0.0033 0.0016 'International Tables Vol C Tables 4.2.6.8 and 6.1.1.4'
H H 0.0000 0.0000 'International Tables Vol C Tables 4.2.6.8 and 6.1.1.4'
Cr Cr 0.3209 0.6236 'International Tables Vol C Tables 4.2.6.8 and 6.1.1.4'
O O 0.0106 0.0060 'International Tables Vol C Tables 4.2.6.8 and 6.1.1.4'

loop_
_geom_angle_atom_site_label_1
_geom_angle_atom_site_label_2
_geom_angle_atom_site_label_3
_geom_angle
C2 C1 C2' 115.6(6)
C2 C1 C11 121.9(6)
C2' C1 C11 122.5(6)
C3 C2 C1 123.2(7)
C3 C2 H2A 118.4
C1 C2 H2A 118.4
C2 C3 C4 120.7(7)
C2 C3 H3A 119.6
C4 C3 H3A 119.6
C3 C4 C3' 117.8(6)
C3 C4 C5 118.7(6)
C3' C4 C5 123.5(6)
C6 C5 C4 127.2(7)
C6 C5 H5A 116.4
C4 C5 H5A 116.4
C5 C6 C7 127.4(7)
C5 C6 H6A 116.3
C7 C6 H6A 116.3
C8 C7 C8' 117.3(6)
C8 C7 C6 123.6(6)
C8' C7 C6 119.0(6)
C9 C8 C7 121.9(7)
C9 C8 H8A 119.1
C7 C8 H8A 119.1
C8 C9 C10 119.1(7)
C8 C9 H9A 120.4
C10 C9 H9A 120.4
C9' C10 C9 119.9(7)
C9' C10 H10A 120.0
C9 C10 H10A 120.0
C3' C2' C1 121.7(6)
C3' C2' H2B 119.2
C1 C2' H2B 119.2
C2' C3' C4 121.0(6)
C2' C3' H3B 119.5
C4 C3' H3B 119.5
C9' C8' C7 120.8(7)
C9' C8' H8B 119.6
C7 C8' H8B 119.6
C8' C9' C10 120.9(7)
C8' C9' H9B 119.6
C10 C9' H9B 119.6
O1 C11 C1 105.1(6)
O1 C11 Cr1 128.4(5)
C1 C11 Cr1 126.1(5)
O1 C12 H12C 109.5
O1 C12 H12B 109.5
H12C C12 H12B 109.5
O1 C12 H12A 109.5
H12C C12 H12A 109.5
H12B C12 H12A 109.5
O2 C13 Cr1 174.2(6)
O3 C14 Cr1 176.2(7)
O4 C15 Cr1 175.9(7)
O5 C16 Cr1 175.7(5)
O6 C17 Cr1 176.2(6)
C19 C18 C19' 114.1(6)
C19 C18 C28 125.0(6)
C19' C18 C28 120.9(6)
C20 C19 C18 124.8(7)
C20 C19 H19B 117.6
C18 C19 H19B 117.6
C19 C20 C21 120.2(7)
C19 C20 H20B 119.9
C21 C20 H20B 119.9
C20' C21 C20 117.1(6)
C20' C21 C22 123.7(6)
C20 C21 C22 119.1(6)
C23 C22 C21 127.5(7)
C23 C22 H22A 116.3
C21 C22 H22A 116.3
C22 C23 C24 127.1(6)
C22 C23 H23A 116.4
C24 C23 H23A 116.4
C25 C24 C25' 118.7(6)
C25 C24 C23 122.7(6)
C25' C24 C23 118.6(6)
C26 C25 C24 120.7(7)
C26 C25 H25B 119.6
C24 C25 H25B 119.6
C25 C26 C27 119.8(7)
C25 C26 H26B 120.1
C27 C26 H26B 120.1
C26' C27 C26 119.4(7)
C26' C27 H27A 120.3
C26 C27 H27A 120.3
C20' C19' C18 122.0(6)
C20' C19' H19A 119.0
C18 C19' H19A 119.0
C19' C20' C21 121.8(7)
C19' C20' H20A 119.1
C21 C20' H20A 119.1
C26' C25' C24 119.9(7)
C26' C25' H25A 120.1
C24 C25' H25A 120.1
C25' C26' C27 121.5(7)
C25' C26' H26A 119.3
C27 C26' H26A 119.3
O7 C28 C18 106.3(6)
O7 C28 Cr2 127.8(5)
C18 C28 Cr2 125.6(5)
O7 C29 H29C 109.5
O7 C29 H29B 109.5
H29C C29 H29B 109.5
O7 C29 H29A 109.5
H29C C29 H29A 109.5
H29B C29 H29A 109.5
O8 C30 Cr2 179.2(7)
O9 C31 Cr2 177.6(7)
O10 C32 Cr2 175.3(6)
O11 C33 Cr2 174.4(6)
O12 C34 Cr2 178.4(7)
C17 Cr1 C13 86.0(3)
C17 Cr1 C16 87.4(3)
C13 Cr1 C16 84.7(3)
C17 Cr1 C14 87.7(3)
C13 Cr1 C14 97.2(3)
C16 Cr1 C14 174.6(3)
C17 Cr1 C15 87.6(3)
C13 Cr1 C15 172.0(3)
C16 Cr1 C15 90.3(3)
C14 Cr1 C15 87.3(3)
C17 Cr1 C11 176.3(3)
C13 Cr1 C11 90.5(3)
C16 Cr1 C11 91.3(3)
C14 Cr1 C11 93.7(3)
C15 Cr1 C11 95.8(3)
C30 Cr2 C34 90.2(3)
C30 Cr2 C32 176.1(3)
C34 Cr2 C32 85.9(3)
C30 Cr2 C31 91.6(3)
C34 Cr2 C31 87.0(3)
C32 Cr2 C31 88.0(3)
C30 Cr2 C33 87.1(3)
C34 Cr2 C33 90.9(3)
C32 Cr2 C33 93.2(3)
C31 Cr2 C33 177.5(3)
C30 Cr2 C28 88.8(3)
C34 Cr2 C28 178.3(3)
C32 Cr2 C28 95.0(3)
C31 Cr2 C28 94.5(3)
C33 Cr2 C28 87.6(3)
C11 O1 C12 124.3(6)
C28 O7 C29 124.1(5)

loop_
_geom_bond_atom_site_label_1
_geom_bond_atom_site_label_2
_geom_bond_distance
C1 C2 1.386(9)
C1 C2' 1.431(9)
C1 C11 1.482(9)
C2 C3 1.371(9)
C2 H2A 0.9300
C3 C4 1.397(8)
C3 H3A 0.9300
C4 C3' 1.401(9)
C4 C5 1.459(9)
C5 C6 1.342(9)
C5 H5A 0.9300
C6 C7 1.474(9)
C6 H6A 0.9300
C7 C8 1.402(9)
C7 C8' 1.408(9)
C8 C9 1.363(9)
C8 H8A 0.9300
C9 C10 1.396(10)
C9 H9A 0.9300
C10 C9' 1.380(10)
C10 H10A 0.9300
C2' C3' 1.371(9)
C2' H2B 0.9300
C3' H3B 0.9300
C8' C9' 1.354(10)
C8' H8B 0.9300
C9' H9B 0.9300
C11 O1 1.304(7)
C11 Cr1 2.083(7)
C12 O1 1.444(8)
C12 H12C 0.9600
C12 H12B 0.9600
C12 H12A 0.9600
C13 O2 1.160(8)
C13 Cr1 1.890(9)
C14 O3 1.160(8)
C14 Cr1 1.898(8)
C15 O4 1.137(8)
C15 Cr1 1.928(8)
C16 O5 1.134(7)
C16 Cr1 1.898(7)
C17 O6 1.142(8)
C17 Cr1 1.886(8)
C18 C19 1.388(9)
C18 C19' 1.426(9)
C18 C28 1.479(9)
C19 C20 1.354(9)
C19 H19B 0.9300
C20 C21 1.402(9)
C20 H20B 0.9300
C21 C20' 1.392(9)
C21 C22 1.469(10)
C22 C23 1.337(9)
C22 H22A 0.9300
C23 C24 1.469(9)
C23 H23A 0.9300
C24 C25 1.389(9)
C24 C25' 1.413(9)
C25 C26 1.378(10)
C25 H25B 0.9300
C26 C27 1.396(10)
C26 H26B 0.9300
C27 C26' 1.374(10)
C27 H27A 0.9300
C19' C20' 1.364(9)
C19' H19A 0.9300
C20' H20A 0.9300
C25' C26' 1.360(9)
C25' H25A 0.9300
C26' H26A 0.9300
C28 O7 1.320(7)
C28 Cr2 2.079(7)
C29 O7 1.434(7)
C29 H29C 0.9600
C29 H29B 0.9600
C29 H29A 0.9600
C30 O8 1.165(8)
C30 Cr2 1.882(8)
C31 O9 1.157(8)
C31 Cr2 1.892(8)
C32 O10 1.150(9)
C32 Cr2 1.907(9)
C33 O11 1.161(8)
C33 Cr2 1.914(8)
C34 O12 1.142(8)
C34 Cr2 1.897(8)

loop_
_geom_torsion_atom_site_label_1
_geom_torsion_atom_site_label_2
_geom_torsion_atom_site_label_3
_geom_torsion_atom_site_label_4
_geom_torsion
C2' C1 C2 C3 -3.0(9)
C11 C1 C2 C3 178.7(6)
C1 C2 C3 C4 3.7(10)
C2 C3 C4 C3' -1.7(9)
C2 C3 C4 C5 178.9(6)
C3 C4 C5 C6 -178.1(6)
C3' C4 C5 C6 2.5(11)
C4 C5 C6 C7 179.1(6)
C5 C6 C7 C8 -7.5(11)
C5 C6 C7 C8' 174.2(7)
C8' C7 C8 C9 -2.8(9)
C6 C7 C8 C9 178.8(7)
C7 C8 C9 C10 2.0(10)
C8 C9 C10 C9' -0.7(10)
C2 C1 C2' C3' 0.6(9)
C11 C1 C2' C3' 178.8(6)
C1 C2' C3' C4 1.2(10)
C3 C4 C3' C2' -0.7(9)
C5 C4 C3' C2' 178.7(6)
C8 C7 C8' C9' 2.3(10)
C6 C7 C8' C9' -179.2(6)
C7 C8' C9' C10 -1.1(10)
C9 C10 C9' C8' 0.2(10)
C2 C1 C11 O1 24.1(8)
C2' C1 C11 O1 -154.1(6)
C2 C1 C11 Cr1 -149.6(5)
C2' C1 C11 Cr1 32.3(9)
C19' C18 C19 C20 0.5(10)
C28 C18 C19 C20 -179.1(7)
C18 C19 C20 C21 1.2(11)
C19 C20 C21 C20' -1.4(10)
C19 C20 C21 C22 176.0(7)
C20' C21 C22 C23 -0.2(11)
C20 C21 C22 C23 -177.5(6)
C21 C22 C23 C24 174.8(7)
C22 C23 C24 C25 7.0(10)
C22 C23 C24 C25' -169.7(6)
C25' C24 C25 C26 -0.4(9)
C23 C24 C25 C26 -177.1(7)
C24 C25 C26 C27 -0.6(10)
C25 C26 C27 C26' 1.5(11)
C19 C18 C19' C20' -2.1(9)
C28 C18 C19' C20' 177.5(6)
C18 C19' C20' C21 2.0(10)
C20 C21 C20' C19' -0.1(10)
C22 C21 C20' C19' -177.4(6)
C25 C24 C25' C26' 0.4(9)
C23 C24 C25' C26' 177.2(6)
C24 C25' C26' C27 0.6(10)
C26 C27 C26' C25' -1.5(11)
C19 C18 C28 O7 -153.5(6)
C19' C18 C28 O7 26.9(8)
C19 C18 C28 Cr2 31.4(10)
C19' C18 C28 Cr2 -148.2(5)
O7 C28 Cr2 C30 -142.3(6)
C18 C28 Cr2 C30 31.7(6)
O7 C28 Cr2 C34 -86(10)
C18 C28 Cr2 C34 88(10)
O7 C28 Cr2 C32 37.8(6)
C18 C28 Cr2 C32 -148.1(6)
O7 C28 Cr2 C31 126.2(6)
C18 C28 Cr2 C31 -59.8(6)
O7 C28 Cr2 C33 -55.2(6)
C18 C28 Cr2 C33 118.9(6)
C1 C11 O1 C12 -176.5(6)
Cr1 C11 O1 C12 -3.1(9)
C18 C28 O7 C29 -180.0(6)
Cr2 C28 O7 C29 -5.0(9)
